data_7063745
loop_
_publ_author_name
'Gourkhede, Rani'
'Balakrishna, Maravanji S.'

_publ_section_title
;
 Iminophosphorano--phosphine based CuI complexes: utility in 1,3-dipolar
 azide--alkyne cycloaddition and A3-coupling reaction
;
_journal_issue 19
_journal_name_full 'New Journal of Chemistry'
_journal_page_first 7749
_journal_page_last 7757
_journal_paper_doi 10.1039/D5NJ00379B
_journal_volume 49
_journal_year 2025
_chemical_formula_moiety 'C58 H49 Br Cu N P2, C H2 Cl2'
_chemical_formula_sum 'C59 H51 Br Cl2 Cu N P2'
_chemical_formula_weight 1050.30
_space_group_crystal_system orthorhombic
_space_group_IT_number 29
_space_group_name_Hall 'P 2c -2ac'
_space_group_name_H-M_alt 'P c a 21'
_atom_sites_solution_hydrogens geom
_atom_sites_solution_primary dual
_audit_creation_date 2024-10-25
_audit_creation_method
;
Olex2 1.5
(compiled 2024.02.16 svn.r378c4104 for OlexSys, GUI svn.r6928)
;
_audit_update_record
;
2025-01-24 deposited with the CCDC.	2025-04-08 downloaded from the CCDC.
;
_cell_angle_alpha 90
_cell_angle_beta 90
_cell_angle_gamma 90
_cell_formula_units_Z 4
_cell_length_a 19.9265(3)
_cell_length_b 12.6727(3)
_cell_length_c 19.4682(4)
_cell_measurement_reflns_used 19068
_cell_measurement_temperature 109.00(10)
_cell_measurement_theta_max 27.5150
_cell_measurement_theta_min 1.6250
_cell_volume 4916.16(17)
_computing_cell_refinement 'CrysAlisPro 1.171.41.93a (Rigaku OD, 2020)'
_computing_data_collection 'CrysAlisPro 1.171.41.93a (Rigaku OD, 2020)'
_computing_data_reduction 'CrysAlisPro 1.171.41.93a (Rigaku OD, 2020)'
_computing_molecular_graphics 'Olex2 1.5 (Dolomanov et al., 2009)'
_computing_publication_material 'Olex2 1.5 (Dolomanov et al., 2009)'
_computing_structure_refinement 'SHELXL 2018/3 (Sheldrick, 2015)'
_computing_structure_solution 'SHELXT 2018/2 (Sheldrick, 2018)'
_diffrn_ambient_environment N~2~
_diffrn_ambient_temperature 109.00(10)
_diffrn_detector 'CCD plate'
_diffrn_measured_fraction_theta_full 1.000
_diffrn_measured_fraction_theta_max 1.000
_diffrn_measurement_details
;
List of Runs (angles in degrees, time in seconds):

  # Type    Start    End  Width  t~exp~   \w     \q     \k     \f   Frames
#--------------------------------------------------------------------------
  1  \w   -127.57  18.43   0.50    2.00    --  -22.85 -59.24  20.08  292
  2  \w   -127.57  18.43   0.50    2.00    --  -22.85 -59.25-135.92  292
  3  \f    -82.56 142.44   0.50    2.00  68.01 -22.85  31.50    --   450
  4  \w   -127.57  18.43   0.50    2.00    --  -22.85 -59.25 173.08  292
  5  \f   -135.92  47.58   0.50    2.00  18.49 -22.85 -59.25    --   367
  6  \w   -127.57  18.43   0.50    2.00    --  -22.85 -59.25  71.08  292
;
_diffrn_measurement_device 'abstract diffractometer'
_diffrn_measurement_device_type 'Saxi-CrysAlisPro-abstract goniometer imported SAXI images'
_diffrn_measurement_method '\w and \f scans'
_diffrn_orient_matrix_type 'CrysAlisPro convention (1999,Acta A55,543-557)'
_diffrn_orient_matrix_UB_11 -0.0335952000
_diffrn_orient_matrix_UB_12 -0.0172621000
_diffrn_orient_matrix_UB_13 -0.0040859000
_diffrn_orient_matrix_UB_21 -0.0116627000
_diffrn_orient_matrix_UB_22 0.0511943000
_diffrn_orient_matrix_UB_23 0.0086194000
_diffrn_orient_matrix_UB_31 0.0010598000
_diffrn_orient_matrix_UB_32 0.0145627000
_diffrn_orient_matrix_UB_33 -0.0351930000
_diffrn_radiation_monochromator graphite
_diffrn_radiation_probe x-ray
_diffrn_radiation_type 'Mo K\a'
_diffrn_radiation_wavelength 0.71073
_diffrn_reflns_av_R_equivalents 0.0951
_diffrn_reflns_av_unetI/netI 0.0513
_diffrn_reflns_Laue_measured_fraction_full 1.000
_diffrn_reflns_Laue_measured_fraction_max 1.000
_diffrn_reflns_limit_h_max 28
_diffrn_reflns_limit_h_min -28
_diffrn_reflns_limit_k_max 17
_diffrn_reflns_limit_k_min -17
_diffrn_reflns_limit_l_max 27
_diffrn_reflns_limit_l_min -20
_diffrn_reflns_number 117684
_diffrn_reflns_point_group_measured_fraction_full 0.937
_diffrn_reflns_point_group_measured_fraction_max 0.899
_diffrn_reflns_theta_full 25.242
_diffrn_reflns_theta_max 30.000
_diffrn_reflns_theta_min 1.607
_diffrn_source 'fine-focus sealed X-ray tube'
_diffrn_source_type 'Enhance (Mo) X-ray Source'
_exptl_absorpt_coefficient_mu 1.472
_exptl_absorpt_correction_T_max 1.00000
_exptl_absorpt_correction_T_min 0.42764
_exptl_absorpt_correction_type multi-scan
_exptl_absorpt_process_details
;
CrysAlisPro 1.171.41.93a (Rigaku Oxford Diffraction, 2020)
Empirical absorption correction using spherical harmonics,
implemented in SCALE3 ABSPACK scaling algorithm.
;
_exptl_crystal_colour colourless
_exptl_crystal_colour_primary colourless
_exptl_crystal_density_diffrn 1.419
_exptl_crystal_description block
_exptl_crystal_F_000 2160
_exptl_crystal_size_max 0.088
_exptl_crystal_size_mid 0.068
_exptl_crystal_size_min 0.053
_refine_diff_density_max 0.866
_refine_diff_density_min -0.586
_refine_diff_density_rms 0.080
_refine_ls_abs_structure_details
;
 Flack x determined using 4055 quotients [(I+)-(I-)]/[(I+)+(I-)]
 (Parsons, Flack and Wagner, Acta Cryst. B69 (2013) 249-259).
;
_refine_ls_abs_structure_Flack -0.005(4)
_refine_ls_extinction_method none
_refine_ls_goodness_of_fit_ref 1.032
_refine_ls_hydrogen_treatment constr
_refine_ls_matrix_type full
_refine_ls_number_parameters 596
_refine_ls_number_reflns 12889
_refine_ls_number_restraints 1
_refine_ls_restrained_S_all 1.032
_refine_ls_R_factor_all 0.0555
_refine_ls_R_factor_gt 0.0417
_refine_ls_shift/su_max 0.001
_refine_ls_shift/su_mean 0.000
_refine_ls_structure_factor_coef Fsqd
_refine_ls_weighting_details 'w=1/[\s^2^(Fo^2^)+(0.0537P)^2^+1.8661P] where P=(Fo^2^+2Fc^2^)/3'
_refine_ls_weighting_scheme calc
_refine_ls_wR_factor_gt 0.0966
_refine_ls_wR_factor_ref 0.1043
_reflns_Friedel_coverage 0.750
_reflns_Friedel_fraction_full 0.869
_reflns_Friedel_fraction_max 0.793
_reflns_number_gt 11043
_reflns_number_total 12889
_reflns_threshold_expression 'I > 2\s(I)'
_cod_data_source_file d5nj00379b2.cif
_cod_data_source_block compound_3
_cod_depositor_comments 'Adding full bibliography for 7063743--7063746.cif.'
_cod_database_code 7063745
_shelx_shelxl_version_number 2018/3
_shelx_space_group_comment
;
The symmetry employed for this shelxl refinement is uniquely defined
by the following loop, which should always be used as a source of
symmetry information in preference to the above space-group names.
They are only intended as comments.
;
_shelx_estimated_absorpt_t_max 0.926
_shelx_estimated_absorpt_t_min 0.881
_olex2_refinement_description
;
1. Fixed Uiso
 At 1.2 times of:
  All C(H) groups, All C(H,H) groups
 At 1.5 times of:
  All C(H,H,H) groups
2.a Ternary CH refined with riding coordinates:
 C8(H8), C21(H21)
2.b Secondary CH2 refined with riding coordinates:
 C46(H46a,H46b), C59(H59a,H59b)
2.c Aromatic/amide H refined with riding coordinates:
 C48(H48), C41(H41), C27(H27), C12(H12), C54(H54), C33(H33), C26(H26),
 C20(H20), C19(H19), C10(H10), C37(H37), C55(H55), C42(H42), C3(H3), C50(H50),
 C30(H30), C31(H31), C11(H11), C29(H29), C58(H58), C56(H56), C14(H14), C39(H39),
  C13(H13), C25(H25), C23(H23), C32(H32), C49(H49), C5(H5), C51(H51), C44(H44),
 C24(H24), C52(H52), C45(H45), C18(H18), C35(H35), C43(H43), C57(H57), C17(H17),
  C38(H38), C36(H36), C16(H16)
2.d Idealised Me refined as rotating group:
 C7(H7a,H7b,H7c)
;

loop_
_space_group_symop_operation_xyz
'x, y, z'
'-x, -y, z+1/2'
'x+1/2, -y, z'
'-x+1/2, y, z+1/2'

loop_
_atom_site_label
_atom_site_type_symbol
_atom_site_fract_x
_atom_site_fract_y
_atom_site_fract_z
_atom_site_U_iso_or_equiv
_atom_site_adp_type
_atom_site_occupancy
_atom_site_site_symmetry_order
_atom_site_calc_flag
_atom_site_refinement_flags_posn
_atom_site_refinement_flags_adp
_atom_site_refinement_flags_occupancy
_atom_site_disorder_assembly
_atom_site_disorder_group
Br1 Br 0.34978(2) 0.36360(3) 0.62454(3) 0.02493(10) Uani 1 1 d . . . . .
Cu1 Cu 0.44613(2) 0.31106(4) 0.57065(3) 0.01813(11) Uani 1 1 d . . . . .
P1 P 0.54985(5) 0.33946(8) 0.45936(5) 0.01471(19) Uani 1 1 d . . . . .
P2 P 0.53132(5) 0.20140(8) 0.58474(5) 0.0167(2) Uani 1 1 d . . . . .
Cl2 Cl 0.67107(9) -0.16997(15) 0.68464(9) 0.0576(4) Uani 1 1 d . . . . .
Cl1 Cl 0.77263(12) -0.00795(18) 0.68033(11) 0.0799(6) Uani 1 1 d . . . . .
N1 N 0.47149(15) 0.3557(2) 0.47135(18) 0.0152(6) Uani 1 1 d . . . . .
C47 C 0.5087(2) 0.0626(3) 0.5842(2) 0.0207(8) Uani 1 1 d . . . . .
C2 C 0.37651(19) 0.3029(3) 0.3999(2) 0.0153(7) Uani 1 1 d . . . . .
C48 C 0.5558(2) -0.0154(3) 0.5693(3) 0.0236(8) Uani 1 1 d . . . . .
H48 H 0.601014 0.003869 0.560188 0.028 Uiso 1 1 calc R U . . .
C40 C 0.59898(19) 0.4411(3) 0.5006(2) 0.0190(8) Uani 1 1 d . . . . .
C41 C 0.5735(2) 0.4911(3) 0.5594(2) 0.0229(8) Uani 1 1 d . . . . .
H41 H 0.529957 0.473785 0.575722 0.027 Uiso 1 1 calc R U . . .
C9 C 0.38995(19) 0.6608(3) 0.4706(2) 0.0176(8) Uani 1 1 d . . . . .
C27 C 0.2815(2) 0.1391(3) 0.4868(2) 0.0235(9) Uani 1 1 d . . . . .
H27 H 0.298828 0.176946 0.524975 0.028 Uiso 1 1 calc R U . . .
C12 C 0.2886(2) 0.7899(4) 0.5242(3) 0.0267(9) Uani 1 1 d . . . . .
H12 H 0.253839 0.833436 0.541897 0.032 Uiso 1 1 calc R U . . .
C54 C 0.6457(2) 0.2833(4) 0.6519(2) 0.0223(8) Uani 1 1 d . . . . .
H54 H 0.650634 0.329531 0.613820 0.027 Uiso 1 1 calc R U . . .
C34 C 0.57952(18) 0.3293(3) 0.3721(2) 0.0169(7) Uani 1 1 d . . . . .
C53 C 0.59512(19) 0.2075(3) 0.6516(2) 0.0176(8) Uani 1 1 d . . . . .
C33 C 0.4636(2) 0.0332(3) 0.4061(2) 0.0222(8) Uani 1 1 d . . . . .
H33 H 0.450085 0.010004 0.450429 0.027 Uiso 1 1 calc R U . . .
C26 C 0.2185(2) 0.0930(4) 0.4913(3) 0.0289(10) Uani 1 1 d . . . . .
H26 H 0.193135 0.099951 0.532407 0.035 Uiso 1 1 calc R U . . .
C22 C 0.3194(2) 0.1307(3) 0.4274(2) 0.0171(8) Uani 1 1 d . . . . .
C20 C 0.55250(19) 0.6709(3) 0.4213(2) 0.0207(8) Uani 1 1 d . . . . .
H20 H 0.559900 0.665255 0.469323 0.025 Uiso 1 1 calc R U . . .
C46 C 0.57679(19) 0.2180(3) 0.5022(2) 0.0167(7) Uani 1 1 d . . . . .
H46A H 0.625698 0.220891 0.510935 0.020 Uiso 1 1 calc R U . . .
H46B H 0.567715 0.156724 0.472017 0.020 Uiso 1 1 calc R U . . .
C19 C 0.6021(2) 0.7155(4) 0.3798(3) 0.0289(10) Uani 1 1 d . . . . .
H19 H 0.642821 0.739859 0.399663 0.035 Uiso 1 1 calc R U . . .
C8 C 0.44122(18) 0.5825(3) 0.4408(2) 0.0164(8) Uani 1 1 d . . . . .
H8 H 0.466882 0.553344 0.480678 0.020 Uiso 1 1 calc R U . . .
C10 C 0.3511(2) 0.6272(3) 0.5265(2) 0.0223(8) Uani 1 1 d . . . . .
H10 H 0.359116 0.559946 0.546454 0.027 Uiso 1 1 calc R U . . .
C37 C 0.6217(2) 0.3195(4) 0.2354(2) 0.0265(9) Uani 1 1 d . . . . .
H37 H 0.636053 0.316067 0.188953 0.032 Uiso 1 1 calc R U . . .
C28 C 0.43719(19) 0.1276(3) 0.3797(2) 0.0182(8) Uani 1 1 d . . . . .
C55 C 0.6892(2) 0.2919(4) 0.7078(2) 0.0279(10) Uani 1 1 d . . . . .
H55 H 0.723817 0.343424 0.707467 0.034 Uiso 1 1 calc R U . . .
C42 C 0.6117(2) 0.5657(4) 0.5937(3) 0.0296(10) Uani 1 1 d . . . . .
H42 H 0.594303 0.599909 0.633317 0.035 Uiso 1 1 calc R U . . .
C3 C 0.3231(2) 0.3290(3) 0.3573(2) 0.0200(8) Uani 1 1 d . . . . .
H3 H 0.295476 0.274019 0.339904 0.024 Uiso 1 1 calc R U . . .
C50 C 0.4721(3) -0.1488(4) 0.5822(3) 0.0335(11) Uani 1 1 d . . . . .
H50 H 0.459185 -0.220911 0.580314 0.040 Uiso 1 1 calc R U . . .
C30 C 0.5016(2) 0.0974(4) 0.2760(3) 0.0277(9) Uani 1 1 d . . . . .
H30 H 0.513815 0.118796 0.230952 0.033 Uiso 1 1 calc R U . . .
C6 C 0.40318(18) 0.4896(3) 0.4087(2) 0.0158(7) Uani 1 1 d . . . . .
C1 C 0.41921(18) 0.3834(3) 0.4249(2) 0.0148(7) Uani 1 1 d . . . . .
C4 C 0.3085(2) 0.4329(3) 0.3390(2) 0.0210(8) Uani 1 1 d . . . . .
C31 C 0.5287(2) 0.0059(4) 0.3035(3) 0.0293(10) Uani 1 1 d . . . . .
H31 H 0.560394 -0.034120 0.277998 0.035 Uiso 1 1 calc R U . . .
C21 C 0.38623(19) 0.1884(3) 0.4223(2) 0.0172(7) Uani 1 1 d . . . . .
H21 H 0.404737 0.191172 0.469980 0.021 Uiso 1 1 calc R U . . .
C11 C 0.3012(2) 0.6910(4) 0.5528(2) 0.0264(9) Uani 1 1 d . . . . .
H11 H 0.275225 0.667358 0.590709 0.032 Uiso 1 1 calc R U . . .
C15 C 0.49244(19) 0.6345(3) 0.3936(2) 0.0187(8) Uani 1 1 d . . . . .
C29 C 0.4565(2) 0.1586(3) 0.3140(2) 0.0231(9) Uani 1 1 d . . . . .
H29 H 0.438910 0.221721 0.294870 0.028 Uiso 1 1 calc R U . . .
C58 C 0.5889(2) 0.1406(3) 0.7083(2) 0.0219(8) Uani 1 1 d . . . . .
H58 H 0.554534 0.088648 0.708831 0.026 Uiso 1 1 calc R U . . .
C56 C 0.6820(2) 0.2253(4) 0.7638(2) 0.0270(9) Uani 1 1 d . . . . .
H56 H 0.711171 0.231949 0.802130 0.032 Uiso 1 1 calc R U . . .
C14 C 0.3780(2) 0.7591(3) 0.4428(2) 0.0202(8) Uani 1 1 d . . . . .
H14 H 0.404269 0.783134 0.405207 0.024 Uiso 1 1 calc R U . . .
C39 C 0.6209(2) 0.2475(4) 0.3496(2) 0.0247(9) Uani 1 1 d . . . . .
H39 H 0.635123 0.194961 0.381206 0.030 Uiso 1 1 calc R U . . .
C13 C 0.3276(2) 0.8235(3) 0.4695(3) 0.0260(9) Uani 1 1 d . . . . .
H13 H 0.319898 0.891132 0.449926 0.031 Uiso 1 1 calc R U . . .
C25 C 0.1925(2) 0.0371(4) 0.4367(3) 0.0274(9) Uani 1 1 d . . . . .
H25 H 0.149338 0.005574 0.440051 0.033 Uiso 1 1 calc R U . . .
C23 C 0.2931(2) 0.0727(3) 0.3724(2) 0.0205(8) Uani 1 1 d . . . . .
H23 H 0.318861 0.064283 0.331750 0.025 Uiso 1 1 calc R U . . .
C32 C 0.5090(2) -0.0268(3) 0.3687(3) 0.0257(9) Uani 1 1 d . . . . .
H32 H 0.526619 -0.090091 0.387646 0.031 Uiso 1 1 calc R U . . .
C49 C 0.5372(2) -0.1210(3) 0.5678(3) 0.0309(10) Uani 1 1 d . . . . .
H49 H 0.569354 -0.173754 0.556739 0.037 Uiso 1 1 calc R U . . .
C5 C 0.34864(19) 0.5115(3) 0.3668(2) 0.0196(8) Uani 1 1 d . . . . .
H5 H 0.338377 0.583077 0.356773 0.023 Uiso 1 1 calc R U . . .
C51 C 0.4249(2) -0.0728(4) 0.5996(3) 0.0340(11) Uani 1 1 d . . . . .
H51 H 0.380447 -0.093033 0.611263 0.041 Uiso 1 1 calc R U . . .
C44 C 0.7013(2) 0.5423(4) 0.5123(3) 0.0323(11) Uani 1 1 d . . . . .
H44 H 0.744924 0.560003 0.496407 0.039 Uiso 1 1 calc R U . . .
C24 C 0.2297(2) 0.0273(3) 0.3765(3) 0.0241(9) Uani 1 1 d . . . . .
H24 H 0.211908 -0.010308 0.338428 0.029 Uiso 1 1 calc R U . . .
C52 C 0.4432(2) 0.0329(4) 0.6000(2) 0.0255(9) Uani 1 1 d . . . . .
H52 H 0.410813 0.085285 0.611003 0.031 Uiso 1 1 calc R U . . .
C45 C 0.6632(2) 0.4678(3) 0.4772(3) 0.0241(9) Uani 1 1 d . . . . .
H45 H 0.680848 0.434964 0.437211 0.029 Uiso 1 1 calc R U . . .
C18 C 0.5919(2) 0.7241(4) 0.3094(3) 0.0307(11) Uani 1 1 d . . . . .
H18 H 0.625990 0.752706 0.280817 0.037 Uiso 1 1 calc R U . . .
C35 C 0.5600(2) 0.4068(4) 0.3248(3) 0.0287(10) Uani 1 1 d . . . . .
H35 H 0.532090 0.463447 0.339124 0.034 Uiso 1 1 calc R U . . .
C43 C 0.6760(2) 0.5904(4) 0.5699(3) 0.0351(11) Uani 1 1 d . . . . .
H43 H 0.702352 0.640948 0.593737 0.042 Uiso 1 1 calc R U . . .
C57 C 0.6322(2) 0.1490(4) 0.7639(2) 0.0258(9) Uani 1 1 d . . . . .
H57 H 0.627702 0.102518 0.801928 0.031 Uiso 1 1 calc R U . . .
C17 C 0.5317(2) 0.6907(3) 0.2813(3) 0.0263(9) Uani 1 1 d . . . . .
H17 H 0.524172 0.697670 0.233370 0.032 Uiso 1 1 calc R U . . .
C7 C 0.2495(2) 0.4582(4) 0.2929(3) 0.0332(11) Uani 1 1 d . . . . .
H7A H 0.261138 0.441824 0.245166 0.050 Uiso 1 1 calc R U . . .
H7B H 0.238443 0.533321 0.296841 0.050 Uiso 1 1 calc R U . . .
H7C H 0.210646 0.415839 0.306811 0.050 Uiso 1 1 calc R U . . .
C38 C 0.6414(2) 0.2422(4) 0.2816(3) 0.0293(10) Uani 1 1 d . . . . .
H38 H 0.668940 0.185523 0.266682 0.035 Uiso 1 1 calc R U . . .
C36 C 0.5813(3) 0.4013(4) 0.2570(3) 0.0330(11) Uani 1 1 d . . . . .
H36 H 0.567957 0.454191 0.225276 0.040 Uiso 1 1 calc R U . . .
C16 C 0.4825(2) 0.6472(3) 0.3228(3) 0.0234(9) Uani 1 1 d . . . . .
H16 H 0.441162 0.625514 0.302930 0.028 Uiso 1 1 calc R U . . .
C59 C 0.7553(3) -0.1409(5) 0.6984(4) 0.0528(17) Uani 1 1 d . . . . .
H59A H 0.783383 -0.186507 0.668714 0.063 Uiso 1 1 calc R U . . .
H59B H 0.766988 -0.156197 0.746816 0.063 Uiso 1 1 calc R U . . .

loop_
_atom_site_aniso_label
_atom_site_aniso_U_11
_atom_site_aniso_U_22
_atom_site_aniso_U_33
_atom_site_aniso_U_23
_atom_site_aniso_U_13
_atom_site_aniso_U_12
Br1 0.01869(16) 0.0314(2) 0.0247(2) 0.00365(19) 0.00479(17) 0.00607(15)
Cu1 0.0152(2) 0.0220(2) 0.0172(2) 0.0003(2) 0.00051(18) 0.00245(16)
P1 0.0136(4) 0.0155(4) 0.0150(5) -0.0001(4) 0.0000(3) 0.0006(3)
P2 0.0141(4) 0.0189(4) 0.0171(6) 0.0023(4) 0.0003(3) 0.0017(3)
Cl2 0.0550(9) 0.0736(11) 0.0443(9) -0.0067(8) 0.0039(7) -0.0119(8)
Cl1 0.0948(15) 0.0813(13) 0.0635(13) -0.0180(11) 0.0252(11) -0.0345(11)
N1 0.0141(14) 0.0184(15) 0.0130(16) 0.0011(12) -0.0013(12) 0.0001(11)
C47 0.0233(18) 0.0220(19) 0.017(2) 0.0030(16) -0.0015(15) -0.0024(14)
C2 0.0168(17) 0.0142(17) 0.0148(19) -0.0009(14) 0.0006(14) 0.0006(13)
C48 0.0237(18) 0.0234(19) 0.024(2) -0.0012(19) -0.0003(17) -0.0013(15)
C40 0.0169(17) 0.0148(17) 0.025(2) 0.0017(15) -0.0040(15) -0.0004(13)
C41 0.0257(19) 0.0195(19) 0.024(2) -0.0012(16) -0.0023(17) 0.0010(15)
C9 0.0181(17) 0.0169(17) 0.018(2) -0.0027(15) -0.0018(15) -0.0032(13)
C27 0.024(2) 0.025(2) 0.021(2) -0.0023(17) -0.0005(16) -0.0018(16)
C12 0.022(2) 0.028(2) 0.030(3) -0.0094(19) -0.0018(17) 0.0031(16)
C54 0.0206(18) 0.028(2) 0.018(2) 0.0040(17) -0.0027(15) -0.0020(16)
C34 0.0127(16) 0.0214(18) 0.017(2) 0.0008(16) 0.0014(14) -0.0015(13)
C53 0.0160(17) 0.0194(18) 0.017(2) -0.0013(15) 0.0009(14) 0.0016(14)
C33 0.027(2) 0.0184(19) 0.021(2) -0.0003(17) -0.0028(17) 0.0009(15)
C26 0.024(2) 0.035(2) 0.028(3) 0.000(2) 0.0050(17) -0.0057(18)
C22 0.0188(17) 0.0117(16) 0.021(2) 0.0031(15) 0.0003(15) 0.0023(13)
C20 0.0195(19) 0.0170(18) 0.026(2) -0.0023(16) -0.0022(16) 0.0006(14)
C46 0.0178(17) 0.0148(17) 0.018(2) 0.0000(14) 0.0006(14) 0.0031(13)
C19 0.0189(19) 0.024(2) 0.044(3) -0.002(2) 0.0015(19) -0.0025(16)
C8 0.0156(17) 0.0141(17) 0.019(2) 0.0008(15) -0.0036(14) -0.0018(13)
C10 0.027(2) 0.020(2) 0.020(2) 0.0029(16) -0.0005(16) -0.0010(15)
C37 0.027(2) 0.036(2) 0.016(2) -0.0003(19) 0.0059(17) -0.0009(18)
C28 0.0168(16) 0.0162(18) 0.022(2) -0.0028(15) -0.0015(15) -0.0033(13)
C55 0.024(2) 0.035(2) 0.024(2) -0.0031(19) -0.0019(18) -0.0058(18)
C42 0.032(2) 0.028(2) 0.029(3) -0.0104(19) -0.0073(18) 0.0033(18)
C3 0.0214(18) 0.0177(18) 0.021(2) 0.0014(16) -0.0057(15) -0.0036(14)
C50 0.052(3) 0.025(2) 0.023(3) -0.0022(19) -0.007(2) -0.015(2)
C30 0.027(2) 0.033(2) 0.023(2) -0.0049(19) 0.0058(17) -0.0047(18)
C6 0.0166(16) 0.0172(17) 0.0138(19) 0.0005(14) -0.0008(14) -0.0027(13)
C1 0.0148(16) 0.0158(17) 0.0138(19) 0.0050(14) -0.0003(13) 0.0018(13)
C4 0.0215(19) 0.0185(19) 0.023(2) 0.0034(16) -0.0067(16) -0.0016(14)
C31 0.025(2) 0.028(2) 0.035(3) -0.013(2) 0.0046(19) 0.0014(17)
C21 0.0199(18) 0.0150(17) 0.017(2) -0.0014(15) -0.0008(14) -0.0013(14)
C11 0.0205(19) 0.036(2) 0.023(2) -0.0029(18) 0.0021(16) -0.0027(17)
C15 0.0175(17) 0.0120(16) 0.026(2) -0.0004(15) 0.0004(15) 0.0014(13)
C29 0.023(2) 0.022(2) 0.024(2) 0.0014(17) -0.0011(17) -0.0021(15)
C58 0.025(2) 0.022(2) 0.019(2) 0.0038(16) -0.0002(16) 0.0013(15)
C56 0.025(2) 0.040(3) 0.016(2) -0.0054(19) -0.0056(16) 0.0058(18)
C14 0.026(2) 0.0167(18) 0.018(2) 0.0001(15) -0.0004(16) -0.0004(15)
C39 0.026(2) 0.025(2) 0.023(2) 0.0011(17) 0.0034(17) 0.0044(16)
C13 0.029(2) 0.0185(19) 0.031(3) 0.0026(18) -0.0024(19) 0.0024(16)
C25 0.022(2) 0.026(2) 0.034(3) 0.0073(19) -0.0004(18) -0.0051(16)
C23 0.0234(19) 0.0182(18) 0.020(2) 0.0014(16) -0.0014(16) -0.0017(15)
C32 0.023(2) 0.023(2) 0.031(3) -0.0043(19) -0.0054(18) 0.0038(16)
C49 0.044(3) 0.021(2) 0.028(3) -0.002(2) -0.003(2) 0.0000(17)
C5 0.0191(17) 0.0157(18) 0.024(2) 0.0031(16) -0.0011(15) 0.0000(13)
C51 0.034(2) 0.042(3) 0.026(2) 0.006(2) -0.0037(19) -0.020(2)
C44 0.018(2) 0.025(2) 0.053(3) -0.004(2) -0.006(2) -0.0033(16)
C24 0.028(2) 0.0176(18) 0.027(2) -0.0007(17) -0.0064(18) -0.0040(15)
C52 0.022(2) 0.034(2) 0.020(2) 0.0018(18) -0.0038(16) -0.0050(16)
C45 0.0168(17) 0.0212(19) 0.034(3) -0.0027(18) -0.0023(17) 0.0009(15)
C18 0.022(2) 0.026(2) 0.044(3) 0.008(2) 0.010(2) 0.0040(17)
C35 0.037(2) 0.028(2) 0.022(2) 0.0027(19) 0.0043(18) 0.0078(18)
C43 0.030(2) 0.027(2) 0.048(3) -0.012(2) -0.012(2) -0.0036(17)
C57 0.031(2) 0.028(2) 0.019(2) 0.0030(17) -0.0045(18) 0.0077(17)
C17 0.028(2) 0.025(2) 0.025(2) 0.0062(18) 0.0059(18) 0.0076(17)
C7 0.032(2) 0.028(2) 0.039(3) 0.009(2) -0.021(2) -0.0063(18)
C38 0.027(2) 0.036(3) 0.024(3) -0.005(2) 0.0063(18) 0.0048(18)
C36 0.041(3) 0.038(3) 0.020(2) 0.007(2) 0.005(2) 0.006(2)
C16 0.0193(19) 0.024(2) 0.027(2) 0.0006(18) 0.0009(17) 0.0038(15)
C59 0.041(3) 0.073(4) 0.045(4) -0.019(3) 0.001(3) 0.014(3)

loop_
_atom_type_symbol
_atom_type_description
_atom_type_scat_dispersion_real
_atom_type_scat_dispersion_imag
_atom_type_scat_source
C C 0.0033 0.0016 'International Tables Vol C Tables 4.2.6.8 and 6.1.1.4'
H H 0.0000 0.0000 'International Tables Vol C Tables 4.2.6.8 and 6.1.1.4'
Br Br -0.2901 2.4595 'International Tables Vol C Tables 4.2.6.8 and 6.1.1.4'
Cl Cl 0.1484 0.1585 'International Tables Vol C Tables 4.2.6.8 and 6.1.1.4'
Cu Cu 0.3201 1.2651 'International Tables Vol C Tables 4.2.6.8 and 6.1.1.4'
N N 0.0061 0.0033 'International Tables Vol C Tables 4.2.6.8 and 6.1.1.4'
P P 0.1023 0.0942 'International Tables Vol C Tables 4.2.6.8 and 6.1.1.4'

loop_
_geom_angle_atom_site_label_1
_geom_angle_atom_site_label_2
_geom_angle_atom_site_label_3
_geom_angle
_geom_angle_site_symmetry_1
_geom_angle_site_symmetry_3
_geom_angle_publ_flag
P2 Cu1 Br1 140.41(4) . . ?
N1 Cu1 Br1 123.51(9) . . ?
N1 Cu1 P2 95.73(9) . . ?
N1 P1 C40 111.98(18) . . ?
N1 P1 C34 117.96(18) . . ?
N1 P1 C46 109.22(18) . . ?
C40 P1 C46 103.77(18) . . ?
C34 P1 C40 107.00(19) . . ?
C34 P1 C46 105.82(18) . . ?
C47 P2 Cu1 114.67(13) . . ?
C47 P2 C53 102.65(19) . . ?
C47 P2 C46 103.03(19) . . ?
C53 P2 Cu1 126.73(14) . . ?
C53 P2 C46 105.84(18) . . ?
C46 P2 Cu1 101.31(12) . . ?
P1 N1 Cu1 109.88(18) . . ?
C1 N1 Cu1 118.7(2) . . ?
C1 N1 P1 131.0(3) . . ?
C48 C47 P2 121.4(3) . . ?
C52 C47 P2 119.5(3) . . ?
C52 C47 C48 119.1(4) . . ?
C3 C2 C1 119.7(3) . . ?
C3 C2 C21 119.6(3) . . ?
C1 C2 C21 120.7(3) . . ?
C47 C48 H48 119.7 . . ?
C49 C48 C47 120.5(4) . . ?
C49 C48 H48 119.7 . . ?
C41 C40 P1 119.3(3) . . ?
C45 C40 P1 121.5(3) . . ?
C45 C40 C41 119.2(4) . . ?
C40 C41 H41 119.9 . . ?
C42 C41 C40 120.2(4) . . ?
C42 C41 H41 119.9 . . ?
C10 C9 C8 117.6(4) . . ?
C14 C9 C8 123.3(4) . . ?
C14 C9 C10 118.9(4) . . ?
C26 C27 H27 119.5 . . ?
C22 C27 H27 119.5 . . ?
C22 C27 C26 121.0(4) . . ?
C11 C12 H12 120.6 . . ?
C13 C12 H12 120.6 . . ?
C13 C12 C11 118.8(4) . . ?
C53 C54 H54 119.8 . . ?
C53 C54 C55 120.5(4) . . ?
C55 C54 H54 119.8 . . ?
C39 C34 P1 122.9(3) . . ?
C39 C34 C35 118.6(4) . . ?
C35 C34 P1 118.6(3) . . ?
C54 C53 P2 122.6(3) . . ?
C54 C53 C58 118.6(4) . . ?
C58 C53 P2 118.5(3) . . ?
C28 C33 H33 119.4 . . ?
C32 C33 H33 119.4 . . ?
C32 C33 C28 121.2(4) . . ?
C27 C26 H26 119.8 . . ?
C25 C26 C27 120.5(4) . . ?
C25 C26 H26 119.8 . . ?
C27 C22 C21 119.7(4) . . ?
C27 C22 C23 118.3(4) . . ?
C23 C22 C21 121.9(4) . . ?
C19 C20 H20 119.3 . . ?
C15 C20 H20 119.3 . . ?
C15 C20 C19 121.3(4) . . ?
P1 C46 P2 110.24(19) . . ?
P1 C46 H46A 109.6 . . ?
P1 C46 H46B 109.6 . . ?
P2 C46 H46A 109.6 . . ?
P2 C46 H46B 109.6 . . ?
H46A C46 H46B 108.1 . . ?
C20 C19 H19 120.1 . . ?
C18 C19 C20 119.9(4) . . ?
C18 C19 H19 120.1 . . ?
C9 C8 H8 106.6 . . ?
C6 C8 C9 108.7(3) . . ?
C6 C8 H8 106.6 . . ?
C15 C8 C9 113.2(3) . . ?
C15 C8 H8 106.6 . . ?
C15 C8 C6 114.6(3) . . ?
C9 C10 H10 119.7 . . ?
C11 C10 C9 120.5(4) . . ?
C11 C10 H10 119.7 . . ?
C38 C37 H37 120.0 . . ?
C36 C37 H37 120.0 . . ?
C36 C37 C38 119.9(4) . . ?
C33 C28 C21 118.8(4) . . ?
C29 C28 C33 118.3(4) . . ?
C29 C28 C21 122.8(4) . . ?
C54 C55 H55 120.0 . . ?
C56 C55 C54 120.1(4) . . ?
C56 C55 H55 120.0 . . ?
C41 C42 H42 120.1 . . ?
C41 C42 C43 119.7(4) . . ?
C43 C42 H42 120.1 . . ?
C2 C3 H3 118.8 . . ?
C2 C3 C4 122.4(4) . . ?
C4 C3 H3 118.8 . . ?
C49 C50 H50 119.6 . . ?
C49 C50 C51 120.8(4) . . ?
C51 C50 H50 119.6 . . ?
C31 C30 H30 119.7 . . ?
C31 C30 C29 120.7(4) . . ?
C29 C30 H30 119.7 . . ?
C1 C6 C8 121.8(3) . . ?
C5 C6 C8 118.3(3) . . ?
C5 C6 C1 119.8(3) . . ?
C2 C1 N1 118.7(3) . . ?
C2 C1 C6 118.2(3) . . ?
C6 C1 N1 122.7(3) . . ?
C3 C4 C7 120.9(4) . . ?
C5 C4 C3 117.3(4) . . ?
C5 C4 C7 121.8(4) . . ?
C30 C31 H31 120.3 . . ?
C30 C31 C32 119.4(4) . . ?
C32 C31 H31 120.3 . . ?
C2 C21 H21 106.1 . . ?
C22 C21 C2 111.4(3) . . ?
C22 C21 H21 106.1 . . ?
C28 C21 C2 114.3(3) . . ?
C28 C21 C22 112.1(3) . . ?
C28 C21 H21 106.1 . . ?
C12 C11 H11 119.7 . . ?
C10 C11 C12 120.6(4) . . ?
C10 C11 H11 119.7 . . ?
C20 C15 C8 119.1(4) . . ?
C20 C15 C16 117.7(4) . . ?
C16 C15 C8 123.2(4) . . ?
C28 C29 C30 120.5(4) . . ?
C28 C29 H29 119.8 . . ?
C30 C29 H29 119.8 . . ?
C53 C58 H58 119.5 . . ?
C57 C58 C53 121.0(4) . . ?
C57 C58 H58 119.5 . . ?
C55 C56 H56 120.0 . . ?
C57 C56 C55 120.0(4) . . ?
C57 C56 H56 120.0 . . ?
C9 C14 H14 119.8 . . ?
C9 C14 C13 120.5(4) . . ?
C13 C14 H14 119.8 . . ?
C34 C39 H39 119.7 . . ?
C38 C39 C34 120.7(4) . . ?
C38 C39 H39 119.7 . . ?
C12 C13 C14 120.7(4) . . ?
C12 C13 H13 119.7 . . ?
C14 C13 H13 119.7 . . ?
C26 C25 H25 120.2 . . ?
C26 C25 C24 119.6(4) . . ?
C24 C25 H25 120.2 . . ?
C22 C23 H23 119.5 . . ?
C24 C23 C22 120.9(4) . . ?
C24 C23 H23 119.5 . . ?
C33 C32 C31 119.9(4) . . ?
C33 C32 H32 120.0 . . ?
C31 C32 H32 120.0 . . ?
C48 C49 H49 120.2 . . ?
C50 C49 C48 119.6(4) . . ?
C50 C49 H49 120.2 . . ?
C6 C5 C4 122.5(4) . . ?
C6 C5 H5 118.7 . . ?
C4 C5 H5 118.7 . . ?
C50 C51 H51 120.2 . . ?
C50 C51 C52 119.6(4) . . ?
C52 C51 H51 120.2 . . ?
C45 C44 H44 119.9 . . ?
C43 C44 H44 119.9 . . ?
C43 C44 C45 120.2(4) . . ?
C25 C24 H24 120.1 . . ?
C23 C24 C25 119.7(4) . . ?
C23 C24 H24 120.1 . . ?
C47 C52 H52 119.8 . . ?
C51 C52 C47 120.3(4) . . ?
C51 C52 H52 119.8 . . ?
C40 C45 H45 119.9 . . ?
C44 C45 C40 120.1(4) . . ?
C44 C45 H45 119.9 . . ?
C19 C18 H18 120.3 . . ?
C17 C18 C19 119.5(4) . . ?
C17 C18 H18 120.3 . . ?
C34 C35 H35 119.8 . . ?
C36 C35 C34 120.3(4) . . ?
C36 C35 H35 119.8 . . ?
C42 C43 H43 119.7 . . ?
C44 C43 C42 120.6(4) . . ?
C44 C43 H43 119.7 . . ?
C58 C57 H57 120.1 . . ?
C56 C57 C58 119.8(4) . . ?
C56 C57 H57 120.1 . . ?
C18 C17 H17 119.8 . . ?
C18 C17 C16 120.3(5) . . ?
C16 C17 H17 119.8 . . ?
C4 C7 H7A 109.5 . . ?
C4 C7 H7B 109.5 . . ?
C4 C7 H7C 109.5 . . ?
H7A C7 H7B 109.5 . . ?
H7A C7 H7C 109.5 . . ?
H7B C7 H7C 109.5 . . ?
C37 C38 C39 120.1(4) . . ?
C37 C38 H38 120.0 . . ?
C39 C38 H38 120.0 . . ?
C37 C36 C35 120.5(5) . . ?
C37 C36 H36 119.8 . . ?
C35 C36 H36 119.8 . . ?
C15 C16 H16 119.4 . . ?
C17 C16 C15 121.2(4) . . ?
C17 C16 H16 119.4 . . ?
Cl2 C59 Cl1 111.2(4) . . ?
Cl2 C59 H59A 109.4 . . ?
Cl2 C59 H59B 109.4 . . ?
Cl1 C59 H59A 109.4 . . ?
Cl1 C59 H59B 109.4 . . ?
H59A C59 H59B 108.0 . . ?

loop_
_geom_bond_atom_site_label_1
_geom_bond_atom_site_label_2
_geom_bond_distance
_geom_bond_site_symmetry_2
_geom_bond_publ_flag
Br1 Cu1 2.2870(6) . ?
Cu1 P2 2.2108(10) . ?
Cu1 N1 2.076(3) . ?
P1 N1 1.592(3) . ?
P1 C40 1.807(4) . ?
P1 C34 1.803(4) . ?
P1 C46 1.831(4) . ?
P2 C47 1.816(4) . ?
P2 C53 1.821(4) . ?
P2 C46 1.857(4) . ?
Cl2 C59 1.739(7) . ?
Cl1 C59 1.756(8) . ?
N1 C1 1.424(5) . ?
C47 C48 1.394(6) . ?
C47 C52 1.393(6) . ?
C2 C3 1.390(6) . ?
C2 C1 1.414(5) . ?
C2 C21 1.528(5) . ?
C48 H48 0.9500 . ?
C48 C49 1.390(6) . ?
C40 C41 1.403(6) . ?
C40 C45 1.401(6) . ?
C41 H41 0.9500 . ?
C41 C42 1.385(6) . ?
C9 C8 1.537(5) . ?
C9 C10 1.402(6) . ?
C9 C14 1.380(6) . ?
C27 H27 0.9500 . ?
C27 C26 1.386(6) . ?
C27 C22 1.385(6) . ?
C12 H12 0.9500 . ?
C12 C11 1.394(7) . ?
C12 C13 1.386(7) . ?
C54 H54 0.9500 . ?
C54 C53 1.392(6) . ?
C54 C55 1.395(6) . ?
C34 C39 1.394(6) . ?
C34 C35 1.403(6) . ?
C53 C58 1.398(6) . ?
C33 H33 0.9500 . ?
C33 C28 1.404(6) . ?
C33 C32 1.388(6) . ?
C26 H26 0.9500 . ?
C26 C25 1.380(7) . ?
C22 C21 1.523(5) . ?
C22 C23 1.401(6) . ?
C20 H20 0.9500 . ?
C20 C19 1.396(6) . ?
C20 C15 1.391(6) . ?
C46 H46A 0.9900 . ?
C46 H46B 0.9900 . ?
C19 H19 0.9500 . ?
C19 C18 1.389(7) . ?
C8 H8 1.0000 . ?
C8 C6 1.534(5) . ?
C8 C15 1.524(6) . ?
C10 H10 0.9500 . ?
C10 C11 1.379(6) . ?
C37 H37 0.9500 . ?
C37 C38 1.386(7) . ?
C37 C36 1.378(7) . ?
C28 C21 1.521(6) . ?
C28 C29 1.391(6) . ?
C55 H55 0.9500 . ?
C55 C56 1.387(7) . ?
C42 H42 0.9500 . ?
C42 C43 1.398(7) . ?
C3 H3 0.9500 . ?
C3 C4 1.394(6) . ?
C50 H50 0.9500 . ?
C50 C49 1.374(7) . ?
C50 C51 1.387(8) . ?
C30 H30 0.9500 . ?
C30 C31 1.386(7) . ?
C30 C29 1.399(6) . ?
C6 C1 1.419(5) . ?
C6 C5 1.387(5) . ?
C4 C5 1.387(6) . ?
C4 C7 1.514(6) . ?
C31 H31 0.9500 . ?
C31 C32 1.393(7) . ?
C21 H21 1.0000 . ?
C11 H11 0.9500 . ?
C15 C16 1.401(7) . ?
C29 H29 0.9500 . ?
C58 H58 0.9500 . ?
C58 C57 1.388(6) . ?
C56 H56 0.9500 . ?
C56 C57 1.385(7) . ?
C14 H14 0.9500 . ?
C14 C13 1.394(6) . ?
C39 H39 0.9500 . ?
C39 C38 1.388(6) . ?
C13 H13 0.9500 . ?
C25 H25 0.9500 . ?
C25 C24 1.392(7) . ?
C23 H23 0.9500 . ?
C23 C24 1.389(6) . ?
C32 H32 0.9500 . ?
C49 H49 0.9500 . ?
C5 H5 0.9500 . ?
C51 H51 0.9500 . ?
C51 C52 1.389(7) . ?
C44 H44 0.9500 . ?
C44 C45 1.391(6) . ?
C44 C43 1.371(8) . ?
C24 H24 0.9500 . ?
C52 H52 0.9500 . ?
C45 H45 0.9500 . ?
C18 H18 0.9500 . ?
C18 C17 1.385(7) . ?
C35 H35 0.9500 . ?
C35 C36 1.387(7) . ?
C43 H43 0.9500 . ?
C57 H57 0.9500 . ?
C17 H17 0.9500 . ?
C17 C16 1.386(6) . ?
C7 H7A 0.9800 . ?
C7 H7B 0.9800 . ?
C7 H7C 0.9800 . ?
C38 H38 0.9500 . ?
C36 H36 0.9500 . ?
C16 H16 0.9500 . ?
C59 H59A 0.9900 . ?
C59 H59B 0.9900 . ?

loop_
_geom_torsion_atom_site_label_1
_geom_torsion_atom_site_label_2
_geom_torsion_atom_site_label_3
_geom_torsion_atom_site_label_4
_geom_torsion
_geom_torsion_site_symmetry_1
_geom_torsion_site_symmetry_2
_geom_torsion_site_symmetry_3
_geom_torsion_site_symmetry_4
_geom_torsion_publ_flag
Cu1 P2 C47 C48 158.1(3) . . . . ?
Cu1 P2 C47 C52 -22.9(4) . . . . ?
Cu1 P2 C53 C54 -72.9(4) . . . . ?
Cu1 P2 C53 C58 100.3(3) . . . . ?
Cu1 P2 C46 P1 17.4(2) . . . . ?
Cu1 N1 C1 C2 -70.8(4) . . . . ?
Cu1 N1 C1 C6 101.8(4) . . . . ?
P1 N1 C1 C2 101.4(4) . . . . ?
P1 N1 C1 C6 -86.0(5) . . . . ?
P1 C40 C41 C42 176.9(3) . . . . ?
P1 C40 C45 C44 -176.5(4) . . . . ?
P1 C34 C39 C38 178.8(3) . . . . ?
P1 C34 C35 C36 -179.4(4) . . . . ?
P2 C47 C48 C49 -178.7(4) . . . . ?
P2 C47 C52 C51 179.9(4) . . . . ?
P2 C53 C58 C57 -173.6(3) . . . . ?
N1 P1 C40 C41 27.8(4) . . . . ?
N1 P1 C40 C45 -155.1(3) . . . . ?
N1 P1 C34 C39 -129.0(3) . . . . ?
N1 P1 C34 C35 50.8(4) . . . . ?
N1 P1 C46 P2 -37.3(3) . . . . ?
C47 P2 C53 C54 152.6(4) . . . . ?
C47 P2 C53 C58 -34.2(4) . . . . ?
C47 P2 C46 P1 136.3(2) . . . . ?
C47 C48 C49 C50 -1.2(8) . . . . ?
C2 C3 C4 C5 -1.8(7) . . . . ?
C2 C3 C4 C7 -179.5(4) . . . . ?
C48 C47 C52 C51 -1.2(7) . . . . ?
C40 P1 N1 Cu1 -75.7(2) . . . . ?
C40 P1 N1 C1 111.6(4) . . . . ?
C40 P1 C34 C39 103.7(4) . . . . ?
C40 P1 C34 C35 -76.5(4) . . . . ?
C40 P1 C46 P2 82.3(2) . . . . ?
C40 C41 C42 C43 -0.5(7) . . . . ?
C41 C40 C45 C44 0.6(6) . . . . ?
C41 C42 C43 C44 0.7(8) . . . . ?
C9 C8 C6 C1 -129.2(4) . . . . ?
C9 C8 C6 C5 46.0(5) . . . . ?
C9 C8 C15 C20 91.5(4) . . . . ?
C9 C8 C15 C16 -89.1(5) . . . . ?
C9 C10 C11 C12 0.1(7) . . . . ?
C9 C14 C13 C12 -0.1(7) . . . . ?
C27 C26 C25 C24 -0.1(7) . . . . ?
C27 C22 C21 C2 -84.0(5) . . . . ?
C27 C22 C21 C28 146.6(4) . . . . ?
C27 C22 C23 C24 1.8(6) . . . . ?
C54 C53 C58 C57 -0.2(6) . . . . ?
C54 C55 C56 C57 1.0(7) . . . . ?
C34 P1 N1 Cu1 159.47(17) . . . . ?
C34 P1 N1 C1 -13.2(4) . . . . ?
C34 P1 C40 C41 158.5(3) . . . . ?
C34 P1 C40 C45 -24.4(4) . . . . ?
C34 P1 C46 P2 -165.24(19) . . . . ?
C34 C39 C38 C37 1.0(7) . . . . ?
C34 C35 C36 C37 0.1(8) . . . . ?
C53 P2 C47 C48 -60.8(4) . . . . ?
C53 P2 C47 C52 118.1(4) . . . . ?
C53 P2 C46 P1 -116.3(2) . . . . ?
C53 C54 C55 C56 -0.5(7) . . . . ?
C53 C58 C57 C56 0.7(7) . . . . ?
C33 C28 C21 C2 162.8(4) . . . . ?
C33 C28 C21 C22 -69.3(5) . . . . ?
C33 C28 C29 C30 -0.7(6) . . . . ?
C26 C27 C22 C21 175.8(4) . . . . ?
C26 C27 C22 C23 -1.2(6) . . . . ?
C26 C25 C24 C23 0.8(7) . . . . ?
C22 C27 C26 C25 0.3(7) . . . . ?
C22 C23 C24 C25 -1.6(6) . . . . ?
C20 C19 C18 C17 1.6(7) . . . . ?
C20 C15 C16 C17 2.4(6) . . . . ?
C46 P1 N1 Cu1 38.7(2) . . . . ?
C46 P1 N1 C1 -134.0(3) . . . . ?
C46 P1 C40 C41 -89.9(3) . . . . ?
C46 P1 C40 C45 87.2(4) . . . . ?
C46 P1 C34 C39 -6.5(4) . . . . ?
C46 P1 C34 C35 173.3(3) . . . . ?
C46 P2 C47 C48 49.0(4) . . . . ?
C46 P2 C47 C52 -132.1(4) . . . . ?
C46 P2 C53 C54 44.9(4) . . . . ?
C46 P2 C53 C58 -141.9(3) . . . . ?
C19 C20 C15 C8 177.5(4) . . . . ?
C19 C20 C15 C16 -2.0(6) . . . . ?
C19 C18 C17 C16 -1.2(7) . . . . ?
C8 C9 C10 C11 -175.8(4) . . . . ?
C8 C9 C14 C13 175.6(4) . . . . ?
C8 C6 C1 N1 -0.4(6) . . . . ?
C8 C6 C1 C2 172.2(4) . . . . ?
C8 C6 C5 C4 -175.8(4) . . . . ?
C8 C15 C16 C17 -177.1(4) . . . . ?
C10 C9 C8 C6 66.2(5) . . . . ?
C10 C9 C8 C15 -165.2(4) . . . . ?
C10 C9 C14 C13 -0.6(6) . . . . ?
C28 C33 C32 C31 -0.6(6) . . . . ?
C55 C54 C53 P2 173.2(3) . . . . ?
C55 C54 C53 C58 0.1(6) . . . . ?
C55 C56 C57 C58 -1.1(7) . . . . ?
C3 C2 C1 N1 176.8(4) . . . . ?
C3 C2 C1 C6 3.9(6) . . . . ?
C3 C2 C21 C22 -30.8(5) . . . . ?
C3 C2 C21 C28 97.5(4) . . . . ?
C3 C4 C5 C6 2.8(7) . . . . ?
C50 C51 C52 C47 -1.2(7) . . . . ?
C30 C31 C32 C33 -1.2(7) . . . . ?
C6 C8 C15 C20 -143.0(4) . . . . ?
C6 C8 C15 C16 36.4(5) . . . . ?
C1 C2 C3 C4 -1.6(6) . . . . ?
C1 C2 C21 C22 146.0(4) . . . . ?
C1 C2 C21 C28 -85.7(5) . . . . ?
C1 C6 C5 C4 -0.5(6) . . . . ?
C31 C30 C29 C28 -1.1(7) . . . . ?
C21 C2 C3 C4 175.2(4) . . . . ?
C21 C2 C1 N1 0.0(6) . . . . ?
C21 C2 C1 C6 -172.9(4) . . . . ?
C21 C22 C23 C24 -175.1(4) . . . . ?
C21 C28 C29 C30 -177.5(4) . . . . ?
C11 C12 C13 C14 0.9(7) . . . . ?
C15 C20 C19 C18 0.0(6) . . . . ?
C15 C8 C6 C1 103.0(4) . . . . ?
C15 C8 C6 C5 -81.8(4) . . . . ?
C29 C28 C21 C2 -20.4(5) . . . . ?
C29 C28 C21 C22 107.5(4) . . . . ?
C29 C30 C31 C32 2.0(7) . . . . ?
C14 C9 C8 C6 -110.1(4) . . . . ?
C14 C9 C8 C15 18.5(5) . . . . ?
C14 C9 C10 C11 0.7(6) . . . . ?
C39 C34 C35 C36 0.4(7) . . . . ?
C13 C12 C11 C10 -0.8(7) . . . . ?
C23 C22 C21 C2 92.9(4) . . . . ?
C23 C22 C21 C28 -36.5(5) . . . . ?
C32 C33 C28 C21 178.4(4) . . . . ?
C32 C33 C28 C29 1.5(6) . . . . ?
C49 C50 C51 C52 2.4(8) . . . . ?
C5 C6 C1 N1 -175.5(4) . . . . ?
C5 C6 C1 C2 -2.9(6) . . . . ?
C51 C50 C49 C48 -1.2(8) . . . . ?
C52 C47 C48 C49 2.4(7) . . . . ?
C45 C40 C41 C42 -0.2(6) . . . . ?
C45 C44 C43 C42 -0.3(8) . . . . ?
C18 C17 C16 C15 -0.9(6) . . . . ?
C35 C34 C39 C38 -1.0(6) . . . . ?
C43 C44 C45 C40 -0.3(7) . . . . ?
C7 C4 C5 C6 -179.5(4) . . . . ?
C38 C37 C36 C35 -0.1(8) . . . . ?
C36 C37 C38 C39 -0.5(7) . . . . ?
